data_7035548
loop_
_publ_author_name
'Turner, Zo\"e R'
'Buffet, Jean-Charles'

_publ_section_title
;
 Group 1 and 2 cyclic (alkyl)(amino)carbene complexes.
;
_journal_issue 29
_journal_name_full 'Dalton transactions (Cambridge, England : 2003)'
_journal_page_first 12985
_journal_page_last 12989
_journal_paper_doi 10.1039/c5dt02270c
_journal_volume 44
_journal_year 2015
_chemical_formula_moiety 'C69 H105 K N3, C18 H54 N3 Si6 Sr'
_chemical_formula_sum 'C87 H159 K N6 Si6 Sr'
_chemical_formula_weight 1584.45
_chemical_name_systematic
;
 ?
;
_chemical_properties_physical 'Air-sensitive, Moisture-sensitive'
_space_group_crystal_system trigonal
_space_group_IT_number 146
_space_group_name_Hall 'R 3'
_space_group_name_H-M_alt 'R 3 :H'
_symmetry_space_group_name_Hall 'R 3'
_symmetry_space_group_name_H-M 'R 3 :H'
_atom_sites_solution_hydrogens geom
_audit_creation_method SHELXL-2014
_audit_update_record
;
2015-04-17 deposited with the CCDC.
2015-06-24 downloaded from the CCDC.
;
_cell_angle_alpha 90
_cell_angle_beta 90
_cell_angle_gamma 120
_cell_formula_units_Z 3
_cell_length_a 20.6446(6)
_cell_length_b 20.6446(6)
_cell_length_c 20.1037(8)
_cell_measurement_reflns_used 10764
_cell_measurement_temperature 150(2)
_cell_measurement_theta_max 30.5236
_cell_measurement_theta_min 3.1740
_cell_volume 7420.3(4)
_computing_cell_refinement
;
CrysAlisPro, Agilent Technologies,
Version 1.171.35.21 (release 20-01-2012 CrysAlis171 .NET)
(compiled Jan 23 2012,18:06:46)
;
_computing_data_collection
;
CrysAlisPro, Agilent Technologies,
Version 1.171.35.21 (release 20-01-2012 CrysAlis171 .NET)
(compiled Jan 23 2012,18:06:46)
;
_computing_data_reduction
;
CrysAlisPro, Agilent Technologies,
Version 1.171.35.21 (release 20-01-2012 CrysAlis171 .NET)
(compiled Jan 23 2012,18:06:46)
;
_computing_molecular_graphics
;
ORTEP3 for Windows. Farrugia, L. J. J. Appl. Cryst. 1997, 30, 565.
;
_computing_structure_refinement 'SHELXL-2014 (Sheldrick, 2014)'
_computing_structure_solution
;
Sir-92. Altomare, A.; Cascarano, G.; Giacovazzo, C.;
 Guagliardi, A. J. Appl. Cryst. 1994, 27, 435.
;
_diffrn_ambient_temperature 150(2)
_diffrn_detector_area_resol_mean 10.5035
_diffrn_measured_fraction_theta_full 0.998
_diffrn_measured_fraction_theta_max 0.928
_diffrn_measurement_device_type 'SuperNova, Dual, Cu at zero, Atlas'
_diffrn_measurement_method '\w scans'
_diffrn_radiation_monochromator mirror
_diffrn_radiation_source 'SuperNova (Mo) X-ray Source'
_diffrn_radiation_type MoK\a
_diffrn_radiation_wavelength 0.71073
_diffrn_reflns_av_R_equivalents 0.0323
_diffrn_reflns_av_unetI/netI 0.0370
_diffrn_reflns_laue_measured_fraction_full 0.998
_diffrn_reflns_laue_measured_fraction_max 0.928
_diffrn_reflns_limit_h_max 28
_diffrn_reflns_limit_h_min -28
_diffrn_reflns_limit_k_max 29
_diffrn_reflns_limit_k_min -29
_diffrn_reflns_limit_l_max 26
_diffrn_reflns_limit_l_min -28
_diffrn_reflns_number 28852
_diffrn_reflns_point_group_measured_fraction_full 0.997
_diffrn_reflns_point_group_measured_fraction_max 0.878
_diffrn_reflns_theta_full 25.242
_diffrn_reflns_theta_max 30.592
_diffrn_reflns_theta_min 3.180
_exptl_absorpt_coefficient_mu 0.701
_exptl_absorpt_correction_T_max 1.00000
_exptl_absorpt_correction_T_min 0.86995
_exptl_absorpt_correction_type multi-scan
_exptl_absorpt_process_details
;
CrysAlisPro, Agilent Technologies,
Version 1.171.35.21 (release 20-01-2012 CrysAlis171 .NET)
(compiled Jan 23 2012,18:06:46)
Empirical absorption correction using spherical harmonics,
 implemented in SCALE3 ABSPACK scaling algorithm.
;
_exptl_crystal_colour colourless
_exptl_crystal_density_diffrn 1.064
_exptl_crystal_description rod
_exptl_crystal_F_000 2592
_exptl_crystal_size_max 0.150
_exptl_crystal_size_mid 0.083
_exptl_crystal_size_min 0.081
_refine_diff_density_max 0.350
_refine_diff_density_min -0.214
_refine_diff_density_rms 0.044
_refine_ls_abs_structure_details
;
 Flack x determined using 3417 quotients [(I+)-(I-)]/[(I+)+(I-)]
 (Parsons, Flack and Wagner, Acta Cryst. B69 (2013) 249-259).
;
_refine_ls_abs_structure_Flack -0.0116(18)
_refine_ls_extinction_method none
_refine_ls_goodness_of_fit_ref 1.029
_refine_ls_hydrogen_treatment constr
_refine_ls_matrix_type full
_refine_ls_number_parameters 316
_refine_ls_number_reflns 8920
_refine_ls_number_restraints 1
_refine_ls_restrained_S_all 1.029
_refine_ls_R_factor_all 0.0422
_refine_ls_R_factor_gt 0.0337
_refine_ls_shift/su_max 0.001
_refine_ls_shift/su_mean 0.000
_refine_ls_structure_factor_coef Fsqd
_refine_ls_weighting_details 'w=1/[\s^2^(Fo^2^)+(0.0365P)^2^+2.9470P] where P=(Fo^2^+2Fc^2^)/3'
_refine_ls_weighting_scheme calc
_refine_ls_wR_factor_gt 0.0721
_refine_ls_wR_factor_ref 0.0759
_reflns_Friedel_coverage 0.891
_reflns_friedel_fraction_full 0.996
_reflns_friedel_fraction_max 0.827
_reflns_number_gt 7984
_reflns_number_total 8920
_reflns_threshold_expression 'I > 2\s(I)'
_cod_data_source_file c5dt02270c2.cif
_cod_data_source_block 023ZRT15
_cod_depositor_comments 'Adding full bibliography for 7035544--7035548.cif.'
_cod_original_cell_volume 7420.3(5)
_cod_database_code 7035548
_shelx_space_group_comment
;
The symmetry employed for this shelxl refinement is uniquely defined
by the following loop, which should always be used as a source of
symmetry information in preference to the above space-group names.
They are only intended as comments.
;
_shelx_estimated_absorpt_t_min 0.902
_shelx_estimated_absorpt_t_max 0.945
_shelxl_version_number 2014-3

loop_
_space_group_symop_operation_xyz
'x, y, z'
'-y, x-y, z'
'-x+y, -x, z'
'x+2/3, y+1/3, z+1/3'
'-y+2/3, x-y+1/3, z+1/3'
'-x+y+2/3, -x+1/3, z+1/3'
'x+1/3, y+2/3, z+2/3'
'-y+1/3, x-y+2/3, z+2/3'
'-x+y+1/3, -x+2/3, z+2/3'

loop_
_atom_site_label
_atom_site_type_symbol
_atom_site_fract_x
_atom_site_fract_y
_atom_site_fract_z
_atom_site_U_iso_or_equiv
_atom_site_adp_type
_atom_site_occupancy
_atom_site_site_symmetry_order
_atom_site_calc_flag
_atom_site_refinement_flags_posn
_atom_site_refinement_flags_adp
_atom_site_refinement_flags_occupancy
C1 C 0.89330(13) 0.83659(12) 0.71511(11) 0.0231(4) Uani 1 1 d . . .
C2 C 0.85285(13) 0.81986(13) 0.64824(12) 0.0255(5) Uani 1 1 d . . .
C3 C 0.77740(15) 0.74774(15) 0.65919(13) 0.0355(6) Uani 1 1 d . . .
H3A H 0.7368 0.7597 0.6646 0.043 Uiso 1 1 calc R U .
H3B H 0.7653 0.7138 0.6206 0.043 Uiso 1 1 calc R U .
C4 C 0.78539(13) 0.71073(13) 0.72242(12) 0.0265(5) Uani 1 1 d . . .
C5 C 0.90236(17) 0.80968(17) 0.59677(13) 0.0406(7) Uani 1 1 d . . .
H5A H 0.9539 0.8528 0.5997 0.049 Uiso 1 1 calc R U .
H5B H 0.9044 0.7640 0.6079 0.049 Uiso 1 1 calc R U .
C6 C 0.8741(2) 0.80323(19) 0.52533(14) 0.0511(8) Uani 1 1 d . . .
H6A H 0.9101 0.8008 0.4944 0.061 Uiso 1 1 calc R U .
H6B H 0.8256 0.7563 0.5206 0.061 Uiso 1 1 calc R U .
C7 C 0.8645(2) 0.8684(2) 0.50698(16) 0.0635(11) Uani 1 1 d . . .
H7A H 0.8435 0.8609 0.4615 0.076 Uiso 1 1 calc R U .
H7B H 0.9139 0.9147 0.5070 0.076 Uiso 1 1 calc R U .
C8 C 0.8130(2) 0.87701(19) 0.55527(17) 0.0619(11) Uani 1 1 d . . .
H8A H 0.7622 0.8326 0.5525 0.074 Uiso 1 1 calc R U .
H8B H 0.8095 0.9216 0.5432 0.074 Uiso 1 1 calc R U .
C9 C 0.8428(2) 0.88542(17) 0.62685(16) 0.0489(8) Uani 1 1 d . . .
H9A H 0.8915 0.9324 0.6302 0.059 Uiso 1 1 calc R U .
H9B H 0.8075 0.8893 0.6577 0.059 Uiso 1 1 calc R U .
C10 C 0.79395(15) 0.64302(14) 0.70966(15) 0.0358(6) Uani 1 1 d . . .
H10A H 0.8054 0.6266 0.7516 0.054 Uiso 1 1 calc R U .
H10B H 0.8348 0.6563 0.6780 0.054 Uiso 1 1 calc R U .
H10C H 0.7473 0.6025 0.6912 0.054 Uiso 1 1 calc R U .
C11 C 0.72018(14) 0.68831(16) 0.76952(14) 0.0369(6) Uani 1 1 d . . .
H11A H 0.6744 0.6480 0.7494 0.055 Uiso 1 1 calc R U .
H11B H 0.7138 0.7315 0.7780 0.055 Uiso 1 1 calc R U .
H11C H 0.7301 0.6708 0.8116 0.055 Uiso 1 1 calc R U .
C12 C 0.88248(12) 0.77031(12) 0.81719(11) 0.0218(4) Uani 1 1 d . . .
C13 C 0.92952(13) 0.73986(13) 0.82367(12) 0.0260(5) Uani 1 1 d . . .
C14 C 0.94881(15) 0.72999(15) 0.88785(14) 0.0345(6) Uani 1 1 d . . .
H14 H 0.9794 0.7080 0.8937 0.041 Uiso 1 1 calc R U .
C15 C 0.92463(17) 0.75132(17) 0.94274(13) 0.0376(6) Uani 1 1 d . . .
H15 H 0.9371 0.7425 0.9860 0.045 Uiso 1 1 calc R U .
C16 C 0.88239(15) 0.78544(15) 0.93529(13) 0.0332(6) Uani 1 1 d . . .
H16 H 0.8680 0.8021 0.9736 0.040 Uiso 1 1 calc R U .
C17 C 0.86039(13) 0.79605(13) 0.87265(11) 0.0249(5) Uani 1 1 d . . .
C18 C 0.96694(14) 0.72621(15) 0.76419(13) 0.0317(5) Uani 1 1 d . . .
H18 H 0.9384 0.7242 0.7233 0.038 Uiso 1 1 calc R U .
C19 C 0.9685(2) 0.65303(19) 0.76881(17) 0.0499(8) Uani 1 1 d . . .
H19A H 1.0003 0.6558 0.8061 0.075 Uiso 1 1 calc R U .
H19B H 0.9885 0.6450 0.7274 0.075 Uiso 1 1 calc R U .
H19C H 0.9176 0.6114 0.7759 0.075 Uiso 1 1 calc R U .
C20 C 1.04634(16) 0.79290(18) 0.75769(16) 0.0441(7) Uani 1 1 d . . .
H20A H 1.0442 0.8391 0.7539 0.066 Uiso 1 1 calc R U .
H20B H 1.0701 0.7867 0.7179 0.066 Uiso 1 1 calc R U .
H20C H 1.0755 0.7956 0.7971 0.066 Uiso 1 1 calc R U .
C21 C 0.82019(13) 0.84070(14) 0.86726(12) 0.0283(5) Uani 1 1 d . . .
H21 H 0.8036 0.8383 0.8202 0.034 Uiso 1 1 calc R U .
C22 C 0.75146(15) 0.81058(18) 0.91240(15) 0.0410(6) Uani 1 1 d . . .
H22A H 0.7173 0.7577 0.9023 0.061 Uiso 1 1 calc R U .
H22B H 0.7258 0.8391 0.9048 0.061 Uiso 1 1 calc R U .
H22C H 0.7672 0.8157 0.9590 0.061 Uiso 1 1 calc R U .
C23 C 0.87518(16) 0.92295(15) 0.88470(14) 0.0366(6) Uani 1 1 d . . .
H23A H 0.8884 0.9269 0.9319 0.055 Uiso 1 1 calc R U .
H23B H 0.8517 0.9532 0.8757 0.055 Uiso 1 1 calc R U .
H23C H 0.9205 0.9412 0.8576 0.055 Uiso 1 1 calc R U .
N1 N 0.85723(10) 0.77670(10) 0.75114(9) 0.0208(4) Uani 1 1 d . . .
K1 K 1.0000 1.0000 0.73641(5) 0.02655(17) Uani 1 3 d S T P
C24 C 0.57436(16) 0.48455(16) 0.45116(13) 0.0351(6) Uani 1 1 d . . .
H24A H 0.5410 0.4346 0.4330 0.053 Uiso 1 1 calc R U .
H24B H 0.5973 0.5203 0.4146 0.053 Uiso 1 1 calc R U .
H24C H 0.5456 0.4998 0.4793 0.053 Uiso 1 1 calc R U .
C25 C 0.71359(17) 0.58138(15) 0.52996(15) 0.0388(6) Uani 1 1 d . . .
H25A H 0.6865 0.5970 0.5599 0.058 Uiso 1 1 calc R U .
H25B H 0.7310 0.6144 0.4911 0.058 Uiso 1 1 calc R U .
H25C H 0.7566 0.5843 0.5534 0.058 Uiso 1 1 calc R U .
C26 C 0.70673(17) 0.46050(16) 0.44255(14) 0.0367(6) Uani 1 1 d . . .
H26A H 0.7461 0.4574 0.4671 0.055 Uiso 1 1 calc R U .
H26B H 0.7295 0.5001 0.4090 0.055 Uiso 1 1 calc R U .
H26C H 0.6742 0.4126 0.4206 0.055 Uiso 1 1 calc R U .
C27 C 0.45376(16) 0.3582(2) 0.58679(16) 0.0437(7) Uani 1 1 d . . .
H27A H 0.4499 0.3965 0.5610 0.066 Uiso 1 1 calc R U .
H27B H 0.4174 0.3410 0.6233 0.066 Uiso 1 1 calc R U .
H27C H 0.4433 0.3159 0.5579 0.066 Uiso 1 1 calc R U .
C28 C 0.54851(15) 0.32692(15) 0.68096(13) 0.0332(6) Uani 1 1 d . . .
H28A H 0.5370 0.2816 0.6561 0.050 Uiso 1 1 calc R U .
H28B H 0.5099 0.3149 0.7148 0.050 Uiso 1 1 calc R U .
H28C H 0.5973 0.3467 0.7026 0.050 Uiso 1 1 calc R U .
C29 C 0.56684(18) 0.48018(16) 0.67587(14) 0.0387(6) Uani 1 1 d . . .
H29A H 0.6130 0.4976 0.7014 0.058 Uiso 1 1 calc R U .
H29B H 0.5246 0.4642 0.7065 0.058 Uiso 1 1 calc R U .
H29C H 0.5711 0.5210 0.6478 0.058 Uiso 1 1 calc R U .
N2 N 0.61689(11) 0.41954(11) 0.56412(10) 0.0260(4) Uani 1 1 d . . .
Si1 Si 0.64964(4) 0.48248(4) 0.50214(3) 0.02441(14) Uani 1 1 d . . .
Si2 Si 0.55105(4) 0.39933(4) 0.62197(3) 0.02547(14) Uani 1 1 d . . .
Sr1 Sr 0.6667 0.3333 0.56662(2) 0.02898(10) Uani 1 3 d S T P

loop_
_atom_site_aniso_label
_atom_site_aniso_U_11
_atom_site_aniso_U_22
_atom_site_aniso_U_33
_atom_site_aniso_U_23
_atom_site_aniso_U_13
_atom_site_aniso_U_12
C1 0.0266(11) 0.0238(11) 0.0196(11) -0.0012(9) -0.0013(9) 0.0132(9)
C2 0.0303(12) 0.0237(11) 0.0204(11) -0.0026(9) -0.0073(9) 0.0119(10)
C3 0.0333(13) 0.0348(14) 0.0293(13) -0.0011(11) -0.0106(11) 0.0103(11)
C4 0.0230(11) 0.0258(11) 0.0252(11) -0.0029(9) -0.0054(9) 0.0081(10)
C5 0.0391(15) 0.0500(17) 0.0256(13) -0.0050(12) -0.0016(11) 0.0168(13)
C6 0.0558(19) 0.061(2) 0.0226(13) -0.0053(13) -0.0020(13) 0.0188(16)
C7 0.086(3) 0.0486(19) 0.0254(15) 0.0010(14) -0.0176(16) 0.0102(18)
C8 0.099(3) 0.0396(17) 0.052(2) -0.0126(15) -0.048(2) 0.0378(19)
C9 0.081(2) 0.0369(15) 0.0369(15) -0.0114(12) -0.0276(16) 0.0360(16)
C10 0.0323(13) 0.0278(13) 0.0424(15) -0.0077(11) -0.0042(12) 0.0114(11)
C11 0.0242(12) 0.0379(14) 0.0396(15) -0.0038(12) -0.0005(11) 0.0089(11)
C12 0.0200(10) 0.0209(10) 0.0207(10) 0.0035(8) -0.0003(8) 0.0073(9)
C13 0.0264(11) 0.0264(12) 0.0263(11) -0.0006(9) -0.0024(9) 0.0140(10)
C14 0.0390(14) 0.0384(14) 0.0340(14) 0.0042(11) -0.0047(11) 0.0254(12)
C15 0.0492(16) 0.0462(16) 0.0229(12) 0.0088(11) -0.0018(11) 0.0280(13)
C16 0.0420(15) 0.0407(14) 0.0206(11) 0.0049(10) 0.0047(10) 0.0234(12)
C17 0.0256(11) 0.0270(11) 0.0208(11) 0.0023(9) 0.0018(9) 0.0121(10)
C18 0.0337(13) 0.0416(14) 0.0298(13) -0.0081(11) -0.0062(10) 0.0263(12)
C19 0.063(2) 0.0540(19) 0.0520(19) -0.0203(15) -0.0185(16) 0.0434(17)
C20 0.0368(15) 0.0570(18) 0.0431(16) -0.0042(14) 0.0078(12) 0.0269(14)
C21 0.0280(12) 0.0377(13) 0.0240(12) -0.0016(10) 0.0013(9) 0.0200(11)
C22 0.0319(14) 0.0566(18) 0.0364(15) -0.0031(13) 0.0063(12) 0.0237(13)
C23 0.0415(15) 0.0367(14) 0.0377(15) -0.0027(11) -0.0012(12) 0.0241(12)
N1 0.0206(9) 0.0227(9) 0.0192(9) -0.0030(7) -0.0029(7) 0.0108(8)
K1 0.0262(2) 0.0262(2) 0.0272(4) 0.000 0.000 0.01311(12)
C24 0.0457(15) 0.0416(14) 0.0276(13) -0.0047(11) -0.0094(11) 0.0291(13)
C25 0.0445(16) 0.0269(13) 0.0404(16) -0.0048(11) -0.0114(13) 0.0144(12)
C26 0.0442(15) 0.0365(14) 0.0338(14) 0.0064(11) 0.0100(12) 0.0234(13)
C27 0.0278(14) 0.065(2) 0.0389(16) 0.0006(14) -0.0027(12) 0.0238(14)
C28 0.0335(13) 0.0334(13) 0.0341(14) 0.0065(11) 0.0051(11) 0.0179(11)
C29 0.0584(18) 0.0434(15) 0.0271(13) -0.0001(11) 0.0015(12) 0.0351(15)
N2 0.0281(10) 0.0276(10) 0.0261(10) 0.0015(8) -0.0004(8) 0.0168(9)
Si1 0.0303(3) 0.0230(3) 0.0223(3) -0.0014(2) -0.0032(3) 0.0152(3)
Si2 0.0266(3) 0.0314(3) 0.0237(3) 0.0001(3) -0.0020(3) 0.0184(3)
Sr1 0.01994(11) 0.01994(11) 0.0471(2) 0.000 0.000 0.00997(6)

loop_
_atom_type_symbol
_atom_type_description
_atom_type_scat_dispersion_real
_atom_type_scat_dispersion_imag
_atom_type_scat_source
C C 0.0033 0.0016 'International Tables Vol C Tables 4.2.6.8 and 6.1.1.4'
H H 0.0000 0.0000 'International Tables Vol C Tables 4.2.6.8 and 6.1.1.4'
N N 0.0061 0.0033 'International Tables Vol C Tables 4.2.6.8 and 6.1.1.4'
Si Si 0.0817 0.0704 'International Tables Vol C Tables 4.2.6.8 and 6.1.1.4'
K K 0.2009 0.2494 'International Tables Vol C Tables 4.2.6.8 and 6.1.1.4'
Sr Sr -1.5307 3.2498 'International Tables Vol C Tables 4.2.6.8 and 6.1.1.4'

loop_
_geom_angle_atom_site_label_1
_geom_angle_atom_site_label_2
_geom_angle_atom_site_label_3
_geom_angle
_geom_angle_site_symmetry_1
_geom_angle_site_symmetry_3
N1 C1 C2 106.67(19) . .
N1 C1 K1 137.78(15) . .
C2 C1 K1 113.02(14) . .
C1 C2 C9 110.35(19) . .
C1 C2 C3 105.5(2) . .
C9 C2 C3 112.1(2) . .
C1 C2 C5 107.3(2) . .
C9 C2 C5 109.0(2) . .
C3 C2 C5 112.5(2) . .
C4 C3 C2 106.93(19) . .
C4 C3 H3A 110.3 . .
C2 C3 H3A 110.3 . .
C4 C3 H3B 110.3 . .
C2 C3 H3B 110.3 . .
H3A C3 H3B 108.6 . .
C10 C4 C11 108.6(2) . .
C10 C4 C3 114.2(2) . .
C11 C4 C3 111.7(2) . .
C10 C4 N1 112.0(2) . .
C11 C4 N1 110.58(19) . .
C3 C4 N1 99.56(18) . .
C6 C5 C2 113.1(3) . .
C6 C5 H5A 109.0 . .
C2 C5 H5A 109.0 . .
C6 C5 H5B 109.0 . .
C2 C5 H5B 109.0 . .
H5A C5 H5B 107.8 . .
C7 C6 C5 111.6(3) . .
C7 C6 H6A 109.3 . .
C5 C6 H6A 109.3 . .
C7 C6 H6B 109.3 . .
C5 C6 H6B 109.3 . .
H6A C6 H6B 108.0 . .
C6 C7 C8 111.3(3) . .
C6 C7 H7A 109.4 . .
C8 C7 H7A 109.4 . .
C6 C7 H7B 109.4 . .
C8 C7 H7B 109.4 . .
H7A C7 H7B 108.0 . .
C7 C8 C9 110.3(3) . .
C7 C8 H8A 109.6 . .
C9 C8 H8A 109.6 . .
C7 C8 H8B 109.6 . .
C9 C8 H8B 109.6 . .
H8A C8 H8B 108.1 . .
C2 C9 C8 112.7(2) . .
C2 C9 H9A 109.1 . .
C8 C9 H9A 109.1 . .
C2 C9 H9B 109.1 . .
C8 C9 H9B 109.1 . .
H9A C9 H9B 107.8 . .
C4 C10 H10A 109.5 . .
C4 C10 H10B 109.5 . .
H10A C10 H10B 109.5 . .
C4 C10 H10C 109.5 . .
H10A C10 H10C 109.5 . .
H10B C10 H10C 109.5 . .
C4 C11 H11A 109.5 . .
C4 C11 H11B 109.5 . .
H11A C11 H11B 109.5 . .
C4 C11 H11C 109.5 . .
H11A C11 H11C 109.5 . .
H11B C11 H11C 109.5 . .
C13 C12 C17 121.6(2) . .
C13 C12 N1 119.0(2) . .
C17 C12 N1 119.4(2) . .
C14 C13 C12 117.6(2) . .
C14 C13 C18 119.4(2) . .
C12 C13 C18 122.6(2) . .
C15 C14 C13 121.4(2) . .
C15 C14 H14 119.3 . .
C13 C14 H14 119.3 . .
C14 C15 C16 120.2(2) . .
C14 C15 H15 119.9 . .
C16 C15 H15 119.9 . .
C15 C16 C17 121.3(2) . .
C15 C16 H16 119.4 . .
C17 C16 H16 119.4 . .
C16 C17 C12 117.7(2) . .
C16 C17 C21 118.6(2) . .
C12 C17 C21 123.4(2) . .
C13 C18 C19 113.4(2) . .
C13 C18 C20 108.3(2) . .
C19 C18 C20 110.6(2) . .
C13 C18 H18 108.1 . .
C19 C18 H18 108.1 . .
C20 C18 H18 108.1 . .
C18 C19 H19A 109.5 . .
C18 C19 H19B 109.5 . .
H19A C19 H19B 109.5 . .
C18 C19 H19C 109.5 . .
H19A C19 H19C 109.5 . .
H19B C19 H19C 109.5 . .
C18 C20 H20A 109.5 . .
C18 C20 H20B 109.5 . .
H20A C20 H20B 109.5 . .
C18 C20 H20C 109.5 . .
H20A C20 H20C 109.5 . .
H20B C20 H20C 109.5 . .
C17 C21 C22 112.8(2) . .
C17 C21 C23 109.1(2) . .
C22 C21 C23 109.6(2) . .
C17 C21 H21 108.4 . .
C22 C21 H21 108.4 . .
C23 C21 H21 108.4 . .
C21 C22 H22A 109.5 . .
C21 C22 H22B 109.5 . .
H22A C22 H22B 109.5 . .
C21 C22 H22C 109.5 . .
H22A C22 H22C 109.5 . .
H22B C22 H22C 109.5 . .
C21 C23 H23A 109.5 . .
C21 C23 H23B 109.5 . .
H23A C23 H23B 109.5 . .
C21 C23 H23C 109.5 . .
H23A C23 H23C 109.5 . .
H23B C23 H23C 109.5 . .
C1 N1 C12 122.26(18) . .
C1 N1 C4 118.26(18) . .
C12 N1 C4 119.48(17) . .
C1 K1 C1 118.00(2) 2_765 .
C1 K1 C1 117.99(2) 2_765 3_675
C1 K1 C1 117.99(2) . 3_675
Si1 C24 H24A 109.5 . .
Si1 C24 H24B 109.5 . .
H24A C24 H24B 109.5 . .
Si1 C24 H24C 109.5 . .
H24A C24 H24C 109.5 . .
H24B C24 H24C 109.5 . .
Si1 C25 H25A 109.5 . .
Si1 C25 H25B 109.5 . .
H25A C25 H25B 109.5 . .
Si1 C25 H25C 109.5 . .
H25A C25 H25C 109.5 . .
H25B C25 H25C 109.5 . .
Si1 C26 H26A 109.5 . .
Si1 C26 H26B 109.5 . .
H26A C26 H26B 109.5 . .
Si1 C26 H26C 109.5 . .
H26A C26 H26C 109.5 . .
H26B C26 H26C 109.5 . .
Si2 C27 H27A 109.5 . .
Si2 C27 H27B 109.5 . .
H27A C27 H27B 109.5 . .
Si2 C27 H27C 109.5 . .
H27A C27 H27C 109.5 . .
H27B C27 H27C 109.5 . .
Si2 C28 H28A 109.5 . .
Si2 C28 H28B 109.5 . .
H28A C28 H28B 109.5 . .
Si2 C28 H28C 109.5 . .
H28A C28 H28C 109.5 . .
H28B C28 H28C 109.5 . .
Si2 C29 H29A 109.5 . .
Si2 C29 H29B 109.5 . .
H29A C29 H29B 109.5 . .
Si2 C29 H29C 109.5 . .
H29A C29 H29C 109.5 . .
H29B C29 H29C 109.5 . .
Si2 N2 Si1 132.11(12) . .
Si2 N2 Sr1 112.70(10) . .
Si1 N2 Sr1 115.00(10) . .
N2 Si1 C25 114.36(12) . .
N2 Si1 C24 113.86(12) . .
C25 Si1 C24 106.10(13) . .
N2 Si1 C26 110.07(11) . .
C25 Si1 C26 105.44(14) . .
C24 Si1 C26 106.38(13) . .
N2 Si2 C29 114.88(12) . .
N2 Si2 C27 113.64(12) . .
C29 Si2 C27 106.80(14) . .
N2 Si2 C28 109.34(11) . .
C29 Si2 C28 105.38(12) . .
C27 Si2 C28 106.14(14) . .
N2 Sr1 N2 119.961(4) . 2_655
N2 Sr1 N2 119.960(4) . 3_665
N2 Sr1 N2 119.955(4) 2_655 3_665
N2 Sr1 C28 134.09(7) . 2_655
N2 Sr1 C28 58.43(6) 2_655 2_655
N2 Sr1 C28 82.54(7) 3_665 2_655
N2 Sr1 C28 82.55(7) . 3_665
N2 Sr1 C28 134.09(7) 2_655 3_665
N2 Sr1 C28 58.43(6) 3_665 3_665
C28 Sr1 C28 76.98(7) 2_655 3_665
N2 Sr1 C26 128.47(7) . 3_665
N2 Sr1 C26 82.91(7) 2_655 3_665
N2 Sr1 C26 57.07(6) 3_665 3_665
C28 Sr1 C26 97.44(7) 2_655 3_665
C28 Sr1 C26 115.44(6) 3_665 3_665
N2 Sr1 C26 82.92(7) . 2_655
N2 Sr1 C26 57.07(6) 2_655 2_655
N2 Sr1 C26 128.47(7) 3_665 2_655
C28 Sr1 C26 115.44(6) 2_655 2_655
C28 Sr1 C26 165.24(6) 3_665 2_655
C26 Sr1 C26 72.38(7) 3_665 2_655
N2 Sr1 Si2 101.97(5) . 3_665
N2 Sr1 Si2 135.04(5) 2_655 3_665
N2 Sr1 Si2 26.45(5) 3_665 3_665
C28 Sr1 Si2 81.41(5) 2_655 3_665
C28 Sr1 Si2 32.24(5) 3_665 3_665
C26 Sr1 Si2 83.22(5) 3_665 3_665
C26 Sr1 Si2 151.58(5) 2_655 3_665
N2 Sr1 Si2 135.04(5) . 2_655
N2 Sr1 Si2 26.45(5) 2_655 2_655
N2 Sr1 Si2 101.97(5) 3_665 2_655
C28 Sr1 Si2 32.24(5) 2_655 2_655
C28 Sr1 Si2 109.05(5) 3_665 2_655
C26 Sr1 Si2 86.69(5) 3_665 2_655
C26 Sr1 Si2 83.22(5) 2_655 2_655
Si2 Sr1 Si2 110.229(13) 3_665 2_655
N2 Sr1 Si1 131.26(5) . 3_665
N2 Sr1 Si1 102.67(5) 2_655 3_665
N2 Sr1 Si1 25.64(5) 3_665 3_665
C28 Sr1 Si1 87.06(5) 2_655 3_665
C28 Sr1 Si1 84.06(5) 3_665 3_665
C26 Sr1 Si1 31.59(5) 3_665 3_665
C26 Sr1 Si1 103.80(5) 2_655 3_665
Si2 Sr1 Si1 52.046(15) 3_665 3_665
Si2 Sr1 Si1 93.587(15) 2_655 3_665
N2 Sr1 Si1 102.68(5) . 2_655
N2 Sr1 Si1 25.64(5) 2_655 2_655
N2 Sr1 Si1 131.26(5) 3_665 2_655
C28 Sr1 Si1 84.06(5) 2_655 2_655
C28 Sr1 Si1 157.47(5) 3_665 2_655
C26 Sr1 Si1 78.73(5) 3_665 2_655
C26 Sr1 Si1 31.59(5) 2_655 2_655
Si2 Sr1 Si1 155.097(16) 3_665 2_655
Si2 Sr1 Si1 52.046(15) 2_655 2_655
Si1 Sr1 Si1 107.231(13) 3_665 2_655

loop_
_geom_bond_atom_site_label_1
_geom_bond_atom_site_label_2
_geom_bond_distance
_geom_bond_site_symmetry_2
C1 N1 1.299(3) .
C1 C2 1.528(3) .
C1 K1 2.998(2) .
C2 C9 1.530(4) .
C2 C3 1.540(3) .
C2 C5 1.541(4) .
C3 C4 1.534(3) .
C3 H3A 0.9900 .
C3 H3B 0.9900 .
C4 C10 1.516(4) .
C4 C11 1.517(4) .
C4 N1 1.539(3) .
C5 C6 1.531(4) .
C5 H5A 0.9900 .
C5 H5B 0.9900 .
C6 C7 1.500(5) .
C6 H6A 0.9900 .
C6 H6B 0.9900 .
C7 C8 1.515(6) .
C7 H7A 0.9900 .
C7 H7B 0.9900 .
C8 C9 1.540(4) .
C8 H8A 0.9900 .
C8 H8B 0.9900 .
C9 H9A 0.9900 .
C9 H9B 0.9900 .
C10 H10A 0.9800 .
C10 H10B 0.9800 .
C10 H10C 0.9800 .
C11 H11A 0.9800 .
C11 H11B 0.9800 .
C11 H11C 0.9800 .
C12 C13 1.402(3) .
C12 C17 1.406(3) .
C12 N1 1.456(3) .
C13 C14 1.395(4) .
C13 C18 1.524(3) .
C14 C15 1.371(4) .
C14 H14 0.9500 .
C15 C16 1.376(4) .
C15 H15 0.9500 .
C16 C17 1.393(3) .
C16 H16 0.9500 .
C17 C21 1.522(3) .
C18 C19 1.530(4) .
C18 C20 1.530(4) .
C18 H18 1.0000 .
C19 H19A 0.9800 .
C19 H19B 0.9800 .
C19 H19C 0.9800 .
C20 H20A 0.9800 .
C20 H20B 0.9800 .
C20 H20C 0.9800 .
C21 C22 1.530(4) .
C21 C23 1.539(4) .
C21 H21 1.0000 .
C22 H22A 0.9800 .
C22 H22B 0.9800 .
C22 H22C 0.9800 .
C23 H23A 0.9800 .
C23 H23B 0.9800 .
C23 H23C 0.9800 .
K1 C1 2.997(2) 2_765
K1 C1 2.998(2) 3_675
C24 Si1 1.880(3) .
C24 H24A 0.9800 .
C24 H24B 0.9800 .
C24 H24C 0.9800 .
C25 Si1 1.878(3) .
C25 H25A 0.9800 .
C25 H25B 0.9800 .
C25 H25C 0.9800 .
C26 Si1 1.888(3) .
C26 H26A 0.9800 .
C26 H26B 0.9800 .
C26 H26C 0.9800 .
C27 Si2 1.884(3) .
C27 H27A 0.9800 .
C27 H27B 0.9800 .
C27 H27C 0.9800 .
C28 Si2 1.888(3) .
C28 H28A 0.9800 .
C28 H28B 0.9800 .
C28 H28C 0.9800 .
C29 Si2 1.877(3) .
C29 H29A 0.9800 .
C29 H29B 0.9800 .
C29 H29C 0.9800 .
N2 Si2 1.675(2) .
N2 Si1 1.679(2) .
N2 Sr1 2.4607(19) .
Sr1 N2 2.4608(19) 2_655
Sr1 N2 2.4608(19) 3_665
Sr1 C28 3.306(3) 2_655
Sr1 C28 3.306(3) 3_665
Sr1 C26 3.410(3) 3_665
Sr1 C26 3.410(3) 2_655
Sr1 Si2 3.4705(7) 3_665
Sr1 Si2 3.4705(7) 2_655
Sr1 Si1 3.5166(6) 3_665
Sr1 Si1 3.5166(7) 2_655

loop_
_geom_torsion_atom_site_label_1
_geom_torsion_atom_site_label_2
_geom_torsion_atom_site_label_3
_geom_torsion_atom_site_label_4
_geom_torsion
N1 C1 C2 C9 134.7(2)
K1 C1 C2 C9 -30.6(3)
N1 C1 C2 C3 13.5(3)
K1 C1 C2 C3 -151.83(16)
N1 C1 C2 C5 -106.7(2)
K1 C1 C2 C5 87.98(19)
C1 C2 C3 C4 -18.0(3)
C9 C2 C3 C4 -138.1(2)
C5 C2 C3 C4 98.7(3)
C2 C3 C4 C10 -104.6(2)
C2 C3 C4 C11 131.7(2)
C2 C3 C4 N1 14.9(3)
C1 C2 C5 C6 -172.1(2)
C9 C2 C5 C6 -52.6(3)
C3 C2 C5 C6 72.4(3)
C2 C5 C6 C7 54.6(4)
C5 C6 C7 C8 -55.9(4)
C6 C7 C8 C9 56.7(4)
C1 C2 C9 C8 171.5(3)
C3 C2 C9 C8 -71.3(4)
C5 C2 C9 C8 54.0(4)
C7 C8 C9 C2 -56.9(4)
C17 C12 C13 C14 5.3(3)
N1 C12 C13 C14 -175.9(2)
C17 C12 C13 C18 -167.3(2)
N1 C12 C13 C18 11.5(3)
C12 C13 C14 C15 -1.9(4)
C18 C13 C14 C15 170.9(3)
C13 C14 C15 C16 -2.1(5)
C14 C15 C16 C17 2.9(4)
C15 C16 C17 C12 0.3(4)
C15 C16 C17 C21 -174.2(3)
C13 C12 C17 C16 -4.5(3)
N1 C12 C17 C16 176.7(2)
C13 C12 C17 C21 169.7(2)
N1 C12 C17 C21 -9.0(3)
C14 C13 C18 C19 47.2(3)
C12 C13 C18 C19 -140.4(2)
C14 C13 C18 C20 -76.0(3)
C12 C13 C18 C20 96.4(3)
C16 C17 C21 C22 -53.9(3)
C12 C17 C21 C22 131.9(2)
C16 C17 C21 C23 68.2(3)
C12 C17 C21 C23 -106.0(3)
C2 C1 N1 C12 176.20(19)
K1 C1 N1 C12 -24.2(3)
C2 C1 N1 C4 -3.9(3)
K1 C1 N1 C4 155.77(17)
C13 C12 N1 C1 -91.8(3)
C17 C12 N1 C1 86.9(3)
C13 C12 N1 C4 88.2(3)
C17 C12 N1 C4 -93.0(2)
C10 C4 N1 C1 113.9(2)
C11 C4 N1 C1 -124.9(2)
C3 C4 N1 C1 -7.3(3)
C10 C4 N1 C12 -66.2(3)
C11 C4 N1 C12 55.1(3)
C3 C4 N1 C12 172.7(2)
Si2 N2 Si1 C25 75.4(2)
Sr1 N2 Si1 C25 -110.20(14)
Si2 N2 Si1 C24 -46.8(2)
Sr1 N2 Si1 C24 127.59(12)
Si2 N2 Si1 C26 -166.18(17)
Sr1 N2 Si1 C26 8.26(15)
Si1 N2 Si2 C29 -57.1(2)
Sr1 N2 Si2 C29 128.37(12)
Si1 N2 Si2 C27 66.3(2)
Sr1 N2 Si2 C27 -108.21(14)
Si1 N2 Si2 C28 -175.30(17)
Sr1 N2 Si2 C28 10.17(15)
